data_7041261
loop_
_publ_author_name
'Stubbs, J. M.'
'Firth, K. F.'
'Bridge, B. J.'
'Berger, K. J.'
'Hazlehurst, R. J.'
'Boyle, P. D.'
'Blacquiere, J. M.'

_publ_section_title
;
 Phosphine-imine and -enamido ligands for acceptorless dehydrogenation
 catalysis.
;
_journal_issue 3
_journal_name_full 'Dalton transactions (Cambridge, England : 2003)'
_journal_page_first 647
_journal_page_last 650
_journal_paper_doi 10.1039/c6dt04088h
_journal_volume 46
_journal_year 2017
_chemical_formula_sum 'C46 H51 Cl2 N3 O2 P2 Ru'
_chemical_formula_weight 911.81
_chemical_name_systematic RuCl2(PPh3)(Ph2PC6H4NCHCH(CH3)2)
_space_group_crystal_system monoclinic
_space_group_IT_number 14
_space_group_name_Hall '-P 2yn'
_space_group_name_H-M_alt 'P 1 21/n 1'
_symmetry_space_group_name_Hall '-P 2yn'
_symmetry_space_group_name_H-M 'P 1 21/n 1'
_atom_sites_solution_hydrogens geom
_atom_sites_solution_primary dual
_atom_sites_solution_secondary difmap
_audit_creation_method SHELXL-2014/7
_audit_update_record
;
2016-03-24 deposited with the CCDC.
2016-11-22 downloaded from the CCDC.
;
_cell_angle_alpha 90
_cell_angle_beta 90.131(11)
_cell_angle_gamma 90
_cell_formula_units_Z 4
_cell_length_a 19.730(8)
_cell_length_b 10.286(4)
_cell_length_c 22.226(10)
_cell_measurement_reflns_used 9856
_cell_measurement_temperature 110
_cell_measurement_theta_max 26.27
_cell_measurement_theta_min 2.23
_cell_volume 4511(3)
_computing_cell_refinement SAINT
_computing_data_collection Apex2
_computing_data_reduction SAINT
_computing_molecular_graphics NRCVAX
_computing_publication_material cif2tables.py
_computing_structure_refinement SHELXL-2014
_computing_structure_solution SHELXT
_diffrn_ambient_temperature 110
_diffrn_detector 'CCD plate'
_diffrn_detector_type 'Bruker Apex2'
_diffrn_measured_fraction_theta_full 0.998
_diffrn_measured_fraction_theta_max 0.996
_diffrn_measurement_device '\k-geometry diffractometer'
_diffrn_measurement_device_type 'Bruker Kappa Axis Apex2'
_diffrn_measurement_method 'phi and omega scans'
_diffrn_radiation_type MoK\a
_diffrn_radiation_wavelength 0.71073
_diffrn_reflns_av_R_equivalents 0.0765
_diffrn_reflns_av_unetI/netI 0.0574
_diffrn_reflns_Laue_measured_fraction_full 0.998
_diffrn_reflns_Laue_measured_fraction_max 0.996
_diffrn_reflns_limit_h_max 24
_diffrn_reflns_limit_h_min -24
_diffrn_reflns_limit_k_max 12
_diffrn_reflns_limit_k_min -12
_diffrn_reflns_limit_l_max 27
_diffrn_reflns_limit_l_min -27
_diffrn_reflns_number 86325
_diffrn_reflns_point_group_measured_fraction_full 0.998
_diffrn_reflns_point_group_measured_fraction_max 0.996
_diffrn_reflns_theta_full 25.242
_diffrn_reflns_theta_max 26.414
_diffrn_reflns_theta_min 3.003
_diffrn_source 'sealed tube'
_exptl_absorpt_coefficient_mu 0.576
_exptl_absorpt_correction_T_max 0.7454
_exptl_absorpt_correction_T_min 0.6757
_exptl_absorpt_correction_type multi-scan
_exptl_absorpt_process_details SADABS
_exptl_crystal_colour orange
_exptl_crystal_density_diffrn 1.343
_exptl_crystal_description needle
_exptl_crystal_F_000 1888
_exptl_crystal_recrystallization_method 'Re-crystallisation from solvent'
_exptl_crystal_size_max 0.387
_exptl_crystal_size_mid 0.056
_exptl_crystal_size_min 0.037
_refine_diff_density_max 0.461
_refine_diff_density_min -0.521
_refine_diff_density_rms 0.072
_refine_ls_extinction_method none
_refine_ls_goodness_of_fit_ref 1.024
_refine_ls_hydrogen_treatment constr
_refine_ls_matrix_type full
_refine_ls_number_parameters 528
_refine_ls_number_reflns 9234
_refine_ls_number_restraints 6
_refine_ls_restrained_S_all 1.026
_refine_ls_R_factor_all 0.0779
_refine_ls_R_factor_gt 0.0402
_refine_ls_shift/su_max 0.008
_refine_ls_shift/su_mean 0.000
_refine_ls_structure_factor_coef Fsqd
_refine_ls_weighting_details 'w=1/[\s^2^(Fo^2^)+(0.0386P)^2^+1.3894P] where P=(Fo^2^+2Fc^2^)/3'
_refine_ls_weighting_scheme calc
_refine_ls_wR_factor_gt 0.0789
_refine_ls_wR_factor_ref 0.0901
_reflns_Friedel_coverage 0.000
_reflns_number_gt 6341
_reflns_number_total 9234
_reflns_threshold_expression 'I > 2\s(I)'
_cod_data_source_file c6dt04088h2.cif
_cod_data_source_block b15322
_cod_depositor_comments 'Adding full bibliography for 7041261--7041262.cif.'
_cod_database_code 7041261
_shelx_shelxl_version_number 2014/7
_shelx_space_group_comment
;
The symmetry employed for this shelxl refinement is uniquely defined
by the following loop, which should always be used as a source of
symmetry information in preference to the above space-group names.
They are only intended as comments.
;
_shelx_estimated_absorpt_t_min 0.808
_shelx_estimated_absorpt_t_max 0.979
_solvent_exptl_crystal_recrystallization_method 'Et2O into a solution in acetone'

loop_
_space_group_symop_operation_xyz
'x, y, z'
'-x+1/2, y+1/2, -z+1/2'
'-x, -y, -z'
'x-1/2, -y-1/2, z-1/2'

loop_
_atom_site_label
_atom_site_type_symbol
_atom_site_fract_x
_atom_site_fract_y
_atom_site_fract_z
_atom_site_U_iso_or_equiv
_atom_site_adp_type
_atom_site_occupancy
_atom_site_site_symmetry_order
_atom_site_calc_flag
_atom_site_refinement_flags_posn
_atom_site_refinement_flags_adp
_atom_site_refinement_flags_occupancy
_atom_site_disorder_assembly
_atom_site_disorder_group
Ru1 Ru 0.51862(2) 0.58338(2) 0.71658(2) 0.02623(8) Uani 1 1 d . . . . .
Cl1 Cl 0.58348(4) 0.42273(7) 0.77680(3) 0.03574(18) Uani 1 1 d . . . . .
Cl2 Cl 0.44066(4) 0.42135(7) 0.67726(3) 0.03809(18) Uani 1 1 d . . . . .
P1 P 0.47975(4) 0.74120(7) 0.65620(3) 0.02833(18) Uani 1 1 d . . . . .
P2 P 0.45794(4) 0.62955(7) 0.80169(3) 0.03026(19) Uani 1 1 d . . . . .
O1S O 0.58664(10) 0.52248(19) 0.64420(9) 0.0363(5) Uani 1 1 d . . . . .
N1S N 0.63252(15) 0.3578(3) 0.59047(13) 0.0532(8) Uani 1 1 d . . . . .
C1S C 0.59348(16) 0.4048(3) 0.63348(14) 0.0402(8) Uani 1 1 d . . . . .
H1S H 0.5691 0.3448 0.6577 0.048 Uiso 1 1 calc R U . . .
C2S C 0.6702(2) 0.4432(4) 0.55123(19) 0.0843(14) Uani 1 1 d . . . . .
H2S1 H 0.6523 0.5317 0.5545 0.126 Uiso 1 1 calc R U . . .
H2S2 H 0.6659 0.4130 0.5096 0.126 Uiso 1 1 calc R U . . .
H2S3 H 0.7181 0.4427 0.5630 0.126 Uiso 1 1 calc R U . . .
C3S C 0.6370(2) 0.2178(4) 0.58048(19) 0.0794(14) Uani 1 1 d . . . . .
H3S1 H 0.6110 0.1721 0.6115 0.119 Uiso 1 1 calc R U . . .
H3S2 H 0.6846 0.1905 0.5826 0.119 Uiso 1 1 calc R U . . .
H3S3 H 0.6185 0.1966 0.5407 0.119 Uiso 1 1 calc R U . . .
N1 N 0.59047(12) 0.7282(2) 0.73277(10) 0.0314(6) Uani 1 1 d . . . . .
C1 C 0.65422(19) 0.7027(4) 0.73209(15) 0.0596(10) Uani 0.759(6) 1 d D . P A 1
H1 H 0.6628 0.6122 0.7356 0.072 Uiso 0.759(6) 1 calc R U P A 1
C2 C 0.7141(2) 0.7744(4) 0.7275(2) 0.0484(14) Uani 0.759(6) 1 d D . P A 1
H2 H 0.7041 0.8674 0.7179 0.058 Uiso 0.759(6) 1 calc R U P A 1
C3 C 0.7555(2) 0.7067(5) 0.6736(2) 0.0987(17) Uani 0.759(6) 1 d D . P A 1
H3A H 0.7986 0.7523 0.6677 0.148 Uiso 0.759(6) 1 calc R U P A 1
H3B H 0.7644 0.6156 0.6837 0.148 Uiso 0.759(6) 1 calc R U P A 1
H3C H 0.7287 0.7110 0.6365 0.148 Uiso 0.759(6) 1 calc R U P A 1
C4 C 0.7566(3) 0.7634(7) 0.7850(2) 0.078(2) Uani 0.759(6) 1 d D . P A 1
H4A H 0.7982 0.8145 0.7806 0.117 Uiso 0.759(6) 1 calc R U P A 1
H4B H 0.7305 0.7966 0.8192 0.117 Uiso 0.759(6) 1 calc R U P A 1
H4C H 0.7683 0.6720 0.7921 0.117 Uiso 0.759(6) 1 calc R U P A 1
C1' C 0.65422(19) 0.7027(4) 0.73209(15) 0.0596(10) Uani 0.241(6) 1 d D . P A 2
H1' H 0.6720 0.7858 0.7422 0.072 Uiso 0.241(6) 1 calc R U P A 2
C2' C 0.7099(5) 0.6377(10) 0.7266(5) 0.030(4) Uani 0.241(6) 1 d D . P A 2
H2' H 0.6997 0.5455 0.7156 0.036 Uiso 0.241(6) 1 calc R U P A 2
C3' C 0.7555(2) 0.7067(5) 0.6736(2) 0.0987(17) Uani 0.241(6) 1 d D . P A 2
H3'1 H 0.7981 0.6589 0.6686 0.148 Uiso 0.241(6) 1 calc R U P A 2
H3'2 H 0.7301 0.7056 0.6356 0.148 Uiso 0.241(6) 1 calc R U P A 2
H3'3 H 0.7654 0.7968 0.6849 0.148 Uiso 0.241(6) 1 calc R U P A 2
C4' C 0.7508(7) 0.6424(16) 0.7852(6) 0.056(5) Uani 0.241(6) 1 d D . P A 2
H4'1 H 0.7928 0.5927 0.7803 0.084 Uiso 0.241(6) 1 calc R U P A 2
H4'2 H 0.7618 0.7329 0.7949 0.084 Uiso 0.241(6) 1 calc R U P A 2
H4'3 H 0.7240 0.6045 0.8178 0.084 Uiso 0.241(6) 1 calc R U P A 2
C5 C 0.56590(15) 0.8603(3) 0.73232(13) 0.0321(7) Uani 1 1 d . . . . .
C6 C 0.59259(17) 0.9564(3) 0.76885(14) 0.0438(8) Uani 1 1 d . . . . .
H6 H 0.6291 0.9373 0.7953 0.053 Uiso 1 1 calc R U . . .
C7 C 0.5660(2) 1.0793(3) 0.76666(16) 0.0546(10) Uani 1 1 d . . . . .
H7 H 0.5843 1.1452 0.7918 0.066 Uiso 1 1 calc R U . . .
C8 C 0.51320(19) 1.1087(3) 0.72858(16) 0.0529(10) Uani 1 1 d . . . . .
H8 H 0.4959 1.1948 0.7269 0.063 Uiso 1 1 calc R U . . .
C9 C 0.48526(17) 1.0126(3) 0.69278(15) 0.0436(8) Uani 1 1 d . . . . .
H9 H 0.4486 1.0328 0.6666 0.052 Uiso 1 1 calc R U . . .
C10 C 0.51084(15) 0.8860(3) 0.69498(13) 0.0313(7) Uani 1 1 d . . . . .
C11 C 0.39311(15) 0.7714(3) 0.63210(13) 0.0346(7) Uani 1 1 d . . . . .
C12 C 0.34124(16) 0.6916(3) 0.65115(14) 0.0425(8) Uani 1 1 d . . . . .
H12 H 0.3506 0.6213 0.6776 0.051 Uiso 1 1 calc R U . . .
C13 C 0.27562(18) 0.7139(4) 0.63180(18) 0.0627(11) Uani 1 1 d . . . . .
H13 H 0.2402 0.6579 0.6448 0.075 Uiso 1 1 calc R U . . .
C14 C 0.26103(19) 0.8153(4) 0.59427(19) 0.0692(12) Uani 1 1 d . . . . .
H14 H 0.2156 0.8308 0.5819 0.083 Uiso 1 1 calc R U . . .
C15 C 0.31214(19) 0.8947(4) 0.57458(17) 0.0615(11) Uani 1 1 d . . . . .
H15 H 0.3022 0.9650 0.5483 0.074 Uiso 1 1 calc R U . . .
C16 C 0.37766(17) 0.8731(3) 0.59275(15) 0.0465(9) Uani 1 1 d . . . . .
H16 H 0.4129 0.9278 0.5784 0.056 Uiso 1 1 calc R U . . .
C17 C 0.52379(15) 0.7508(3) 0.58393(13) 0.0333(7) Uani 1 1 d . . . . .
C18 C 0.50188(18) 0.6753(3) 0.53617(14) 0.0479(9) Uani 1 1 d . . . . .
H18 H 0.4636 0.6204 0.5410 0.058 Uiso 1 1 calc R U . . .
C19 C 0.5351(2) 0.6789(4) 0.48161(16) 0.0647(11) Uani 1 1 d . . . . .
H19 H 0.5188 0.6283 0.4489 0.078 Uiso 1 1 calc R U . . .
C20 C 0.5913(2) 0.7550(4) 0.47436(18) 0.0721(12) Uani 1 1 d . . . . .
H20 H 0.6142 0.7567 0.4368 0.087 Uiso 1 1 calc R U . . .
C21 C 0.6143(2) 0.8288(4) 0.5214(2) 0.0770(13) Uani 1 1 d . . . . .
H21 H 0.6536 0.8811 0.5167 0.092 Uiso 1 1 calc R U . . .
C22 C 0.58034(18) 0.8273(3) 0.57590(16) 0.0537(10) Uani 1 1 d . . . . .
H22 H 0.5963 0.8797 0.6081 0.064 Uiso 1 1 calc R U . . .
C23 C 0.50382(17) 0.7372(3) 0.85453(13) 0.0355(7) Uani 1 1 d . . . . .
C24 C 0.47787(19) 0.8484(3) 0.88085(15) 0.0491(9) Uani 1 1 d . . . . .
H24 H 0.4324 0.8737 0.8728 0.059 Uiso 1 1 calc R U . . .
C25 C 0.5178(2) 0.9230(3) 0.91880(16) 0.0618(11) Uani 1 1 d . . . . .
H25 H 0.4996 1.0002 0.9359 0.074 Uiso 1 1 calc R U . . .
C26 C 0.5828(2) 0.8875(4) 0.93206(16) 0.0624(11) Uani 1 1 d . . . . .
H26 H 0.6097 0.9400 0.9579 0.075 Uiso 1 1 calc R U . . .
C27 C 0.6091(2) 0.7753(3) 0.90781(15) 0.0528(9) Uani 1 1 d . . . . .
H27 H 0.6538 0.7485 0.9178 0.063 Uiso 1 1 calc R U . . .
C28 C 0.56990(18) 0.7014(3) 0.86863(14) 0.0418(8) Uani 1 1 d . . . . .
H28 H 0.5886 0.6251 0.8512 0.050 Uiso 1 1 calc R U . . .
C29 C 0.44312(15) 0.4895(3) 0.85142(13) 0.0328(7) Uani 1 1 d . . . . .
C30 C 0.44292(17) 0.5015(3) 0.91367(14) 0.0454(8) Uani 1 1 d . . . . .
H30 H 0.4512 0.5840 0.9315 0.054 Uiso 1 1 calc R U . . .
C31 C 0.43088(18) 0.3954(4) 0.94997(15) 0.0528(9) Uani 1 1 d . . . . .
H31 H 0.4303 0.4057 0.9924 0.063 Uiso 1 1 calc R U . . .
C32 C 0.41981(18) 0.2761(3) 0.92552(17) 0.0534(10) Uani 1 1 d . . . . .
H32 H 0.4125 0.2032 0.9510 0.064 Uiso 1 1 calc R U . . .
C33 C 0.41921(18) 0.2606(3) 0.86401(17) 0.0504(9) Uani 1 1 d . . . . .
H33 H 0.4110 0.1774 0.8469 0.061 Uiso 1 1 calc R U . . .
C34 C 0.43066(16) 0.3674(3) 0.82714(15) 0.0430(8) Uani 1 1 d . . . . .
H34 H 0.4300 0.3567 0.7847 0.052 Uiso 1 1 calc R U . . .
C35 C 0.37254(16) 0.7011(3) 0.79995(13) 0.0378(8) Uani 1 1 d . . . . .
C36 C 0.31544(18) 0.6314(4) 0.81679(15) 0.0497(9) Uani 1 1 d . . . . .
H36 H 0.3199 0.5437 0.8296 0.060 Uiso 1 1 calc R U . . .
C37 C 0.2518(2) 0.6891(4) 0.81510(18) 0.0690(12) Uani 1 1 d . . . . .
H37 H 0.2131 0.6405 0.8268 0.083 Uiso 1 1 calc R U . . .
C38 C 0.2445(2) 0.8151(5) 0.79685(19) 0.0757(13) Uani 1 1 d . . . . .
H38 H 0.2008 0.8539 0.7959 0.091 Uiso 1 1 calc R U . . .
C39 C 0.2999(2) 0.8848(4) 0.78007(18) 0.0670(12) Uani 1 1 d . . . . .
H39 H 0.2948 0.9727 0.7678 0.080 Uiso 1 1 calc R U . . .
C40 C 0.36356(19) 0.8290(3) 0.78065(14) 0.0497(9) Uani 1 1 d . . . . .
H40 H 0.4016 0.8782 0.7678 0.060 Uiso 1 1 calc R U . . .
O2S O 0.22947(18) 0.9982(3) 0.45008(16) 0.1074(12) Uani 1 1 d . . . . .
N2S N 0.15896(16) 1.1688(3) 0.46128(14) 0.0609(8) Uani 1 1 d . . . . .
C4S C 0.1817(2) 1.0636(4) 0.4350(2) 0.0717(12) Uani 1 1 d . . . . .
H4S H 0.1579 1.0358 0.4001 0.086 Uiso 1 1 calc R U . . .
C5S C 0.1031(2) 1.2415(4) 0.4373(2) 0.0884(14) Uani 1 1 d . . . . .
H5S1 H 0.1194 1.3254 0.4222 0.133 Uiso 1 1 calc R U . . .
H5S2 H 0.0695 1.2562 0.4690 0.133 Uiso 1 1 calc R U . . .
H5S3 H 0.0822 1.1927 0.4043 0.133 Uiso 1 1 calc R U . . .
C6S C 0.1929(2) 1.2208(5) 0.5136(2) 0.1060(18) Uani 1 1 d . . . . .
H6S1 H 0.1606 1.2276 0.5469 0.159 Uiso 1 1 calc R U . . .
H6S2 H 0.2110 1.3072 0.5042 0.159 Uiso 1 1 calc R U . . .
H6S3 H 0.2302 1.1629 0.5252 0.159 Uiso 1 1 calc R U . . .

loop_
_atom_site_aniso_label
_atom_site_aniso_U_11
_atom_site_aniso_U_22
_atom_site_aniso_U_33
_atom_site_aniso_U_23
_atom_site_aniso_U_13
_atom_site_aniso_U_12
Ru1 0.03162(14) 0.02564(12) 0.02141(13) 0.00026(10) -0.00104(9) 0.00393(11)
Cl1 0.0412(4) 0.0315(4) 0.0345(4) 0.0043(3) -0.0051(3) 0.0061(3)
Cl2 0.0441(5) 0.0368(4) 0.0334(4) -0.0008(3) -0.0041(3) -0.0040(4)
P1 0.0309(4) 0.0296(4) 0.0244(4) 0.0033(3) -0.0017(3) 0.0012(3)
P2 0.0383(5) 0.0295(4) 0.0230(4) 0.0017(3) 0.0015(3) 0.0047(3)
O1S 0.0403(13) 0.0373(12) 0.0313(12) -0.0033(9) 0.0040(10) 0.0053(10)
N1S 0.056(2) 0.0630(19) 0.0407(18) -0.0148(15) 0.0015(15) 0.0174(16)
C1S 0.042(2) 0.048(2) 0.0310(18) -0.0053(15) -0.0028(15) 0.0094(16)
C2S 0.082(3) 0.103(3) 0.068(3) -0.005(3) 0.035(3) 0.017(3)
C3S 0.100(4) 0.070(3) 0.068(3) -0.030(2) -0.006(3) 0.033(2)
N1 0.0321(15) 0.0371(14) 0.0251(14) 0.0007(11) -0.0016(11) 0.0038(11)
C1 0.042(2) 0.099(3) 0.038(2) -0.006(2) -0.0048(17) 0.006(2)
C2 0.040(3) 0.053(3) 0.053(3) 0.010(2) -0.001(2) -0.008(2)
C3 0.045(3) 0.187(5) 0.064(3) 0.012(3) 0.013(2) 0.005(3)
C4 0.051(3) 0.115(6) 0.068(4) 0.009(4) -0.021(3) -0.020(3)
C1' 0.042(2) 0.099(3) 0.038(2) -0.006(2) -0.0048(17) 0.006(2)
C2' 0.027(7) 0.022(6) 0.042(8) 0.003(5) -0.006(6) 0.018(5)
C3' 0.045(3) 0.187(5) 0.064(3) 0.012(3) 0.013(2) 0.005(3)
C4' 0.049(10) 0.047(10) 0.072(12) 0.015(8) -0.014(8) 0.005(8)
C5 0.0365(18) 0.0325(16) 0.0272(17) 0.0004(13) 0.0037(14) -0.0048(14)
C6 0.055(2) 0.0406(19) 0.0362(19) -0.0018(15) -0.0036(17) -0.0167(16)
C7 0.080(3) 0.039(2) 0.045(2) -0.0081(17) 0.004(2) -0.020(2)
C8 0.076(3) 0.0266(18) 0.057(3) -0.0005(16) 0.012(2) 0.0015(17)
C9 0.055(2) 0.0331(18) 0.042(2) 0.0065(15) -0.0008(17) 0.0049(16)
C10 0.0386(19) 0.0269(16) 0.0285(16) 0.0024(12) 0.0058(14) -0.0016(13)
C11 0.0328(18) 0.0425(18) 0.0284(17) 0.0015(14) -0.0017(14) 0.0045(14)
C12 0.039(2) 0.051(2) 0.0373(19) 0.0097(15) -0.0001(16) 0.0003(16)
C13 0.035(2) 0.081(3) 0.072(3) 0.016(2) -0.004(2) -0.009(2)
C14 0.032(2) 0.100(3) 0.075(3) 0.017(3) -0.014(2) 0.014(2)
C15 0.047(2) 0.078(3) 0.059(3) 0.026(2) -0.0053(19) 0.019(2)
C16 0.044(2) 0.053(2) 0.044(2) 0.0150(16) 0.0003(17) 0.0068(16)
C17 0.0334(18) 0.0392(17) 0.0274(17) 0.0057(14) -0.0013(14) 0.0076(14)
C18 0.046(2) 0.066(2) 0.032(2) -0.0060(17) 0.0009(16) -0.0057(18)
C19 0.066(3) 0.098(3) 0.030(2) -0.008(2) -0.002(2) 0.014(2)
C20 0.081(3) 0.097(3) 0.038(2) 0.012(2) 0.023(2) 0.013(3)
C21 0.084(3) 0.084(3) 0.063(3) 0.006(2) 0.034(3) -0.019(3)
C22 0.060(2) 0.058(2) 0.043(2) -0.0011(17) 0.0129(19) -0.0179(19)
C23 0.054(2) 0.0318(16) 0.0211(16) 0.0010(13) 0.0047(15) -0.0015(15)
C24 0.067(3) 0.0407(19) 0.040(2) -0.0058(16) 0.0033(18) 0.0031(18)
C25 0.100(3) 0.043(2) 0.043(2) -0.0118(18) 0.003(2) -0.003(2)
C26 0.104(4) 0.050(2) 0.033(2) -0.0013(17) -0.013(2) -0.022(2)
C27 0.068(3) 0.056(2) 0.034(2) 0.0061(17) -0.0146(18) -0.0108(19)
C28 0.057(2) 0.0401(18) 0.0283(18) -0.0024(14) -0.0037(16) -0.0001(16)
C29 0.0324(18) 0.0395(18) 0.0267(17) 0.0051(13) 0.0018(14) 0.0038(14)
C30 0.053(2) 0.052(2) 0.0305(19) 0.0022(16) 0.0006(16) 0.0004(17)
C31 0.063(3) 0.066(2) 0.0296(19) 0.0141(18) 0.0038(17) 0.002(2)
C32 0.052(2) 0.054(2) 0.054(3) 0.0287(19) 0.0103(19) 0.0063(18)
C33 0.060(2) 0.0388(19) 0.053(2) 0.0074(17) 0.0121(19) -0.0037(17)
C34 0.053(2) 0.0418(18) 0.0341(19) 0.0057(15) 0.0100(16) -0.0001(16)
C35 0.043(2) 0.0453(19) 0.0247(17) -0.0011(14) 0.0031(15) 0.0157(16)
C36 0.047(2) 0.059(2) 0.044(2) -0.0034(17) 0.0020(17) 0.0047(18)
C37 0.041(2) 0.095(3) 0.071(3) -0.011(3) 0.005(2) 0.006(2)
C38 0.056(3) 0.100(4) 0.071(3) -0.009(3) -0.006(2) 0.039(3)
C39 0.071(3) 0.067(3) 0.062(3) 0.003(2) 0.003(2) 0.035(2)
C40 0.056(2) 0.054(2) 0.039(2) 0.0072(17) 0.0089(17) 0.0194(18)
O2S 0.111(3) 0.095(2) 0.116(3) -0.001(2) -0.036(2) 0.042(2)
N2S 0.057(2) 0.068(2) 0.058(2) 0.0045(17) -0.0064(17) 0.0030(17)
C4S 0.079(3) 0.061(3) 0.076(3) 0.005(2) -0.025(3) -0.001(2)
C5S 0.074(3) 0.104(4) 0.087(4) -0.001(3) -0.005(3) 0.025(3)
C6S 0.078(4) 0.157(5) 0.083(4) -0.047(3) -0.015(3) 0.009(3)

loop_
_atom_type_symbol
_atom_type_description
_atom_type_scat_dispersion_real
_atom_type_scat_dispersion_imag
_atom_type_scat_source
C C 0.0033 0.0016 'International Tables Vol C Tables 4.2.6.8 and 6.1.1.4'
H H 0.0000 0.0000 'International Tables Vol C Tables 4.2.6.8 and 6.1.1.4'
N N 0.0061 0.0033 'International Tables Vol C Tables 4.2.6.8 and 6.1.1.4'
P P 0.1023 0.0942 'International Tables Vol C Tables 4.2.6.8 and 6.1.1.4'
Cl Cl 0.1484 0.1585 'International Tables Vol C Tables 4.2.6.8 and 6.1.1.4'
Ru Ru -1.2594 0.8363 'International Tables Vol C Tables 4.2.6.8 and 6.1.1.4'
O O 0.0106 0.0060 'International Tables Vol C Tables 4.2.6.8 and 6.1.1.4'

loop_
_geom_angle_atom_site_label_1
_geom_angle_atom_site_label_2
_geom_angle_atom_site_label_3
_geom_angle
N1 Ru1 O1S 85.05(9)
N1 Ru1 P1 79.48(7)
O1S Ru1 P1 88.67(6)
N1 Ru1 P2 93.76(7)
O1S Ru1 P2 171.37(6)
P1 Ru1 P2 99.53(4)
N1 Ru1 Cl2 168.82(7)
O1S Ru1 Cl2 85.88(6)
P1 Ru1 Cl2 93.79(4)
P2 Ru1 Cl2 96.18(4)
N1 Ru1 Cl1 91.90(7)
O1S Ru1 Cl1 83.66(6)
P1 Ru1 Cl1 168.95(3)
P2 Ru1 Cl1 87.85(4)
Cl2 Ru1 Cl1 93.58(4)
C11 P1 C10 108.33(14)
C11 P1 C17 100.38(14)
C10 P1 C17 102.15(14)
C11 P1 Ru1 128.39(10)
C10 P1 Ru1 101.19(10)
C17 P1 Ru1 113.72(10)
C35 P2 C29 100.31(14)
C35 P2 C23 102.78(15)
C29 P2 C23 99.52(14)
C35 P2 Ru1 123.10(10)
C29 P2 Ru1 114.70(10)
C23 P2 Ru1 113.12(10)
C1S O1S Ru1 119.17(19)
C1S N1S C2S 121.1(3)
C1S N1S C3S 120.5(3)
C2S N1S C3S 118.4(3)
O1S C1S N1S 124.1(3)
O1S C1S H1S 118.0
N1S C1S H1S 118.0
N1S C2S H2S1 109.5
N1S C2S H2S2 109.5
H2S1 C2S H2S2 109.5
N1S C2S H2S3 109.5
H2S1 C2S H2S3 109.5
H2S2 C2S H2S3 109.5
N1S C3S H3S1 109.5
N1S C3S H3S2 109.5
H3S1 C3S H3S2 109.5
N1S C3S H3S3 109.5
H3S1 C3S H3S3 109.5
H3S2 C3S H3S3 109.5
C1' N1 C5 121.4(3)
C1 N1 C5 121.4(3)
C1' N1 Ru1 121.1(2)
C1 N1 Ru1 121.1(2)
C5 N1 Ru1 116.30(18)
N1 C1 C2 136.2(4)
N1 C1 H1 111.9
C2 C1 H1 111.9
C1 C2 C4 111.2(4)
C1 C2 C3 104.9(4)
C4 C2 C3 108.2(4)
C1 C2 H2 110.8
C4 C2 H2 110.8
C3 C2 H2 110.8
C2 C3 H3A 109.5
C2 C3 H3B 109.5
H3A C3 H3B 109.5
C2 C3 H3C 109.5
H3A C3 H3C 109.5
H3B C3 H3C 109.5
C2 C4 H4A 109.5
C2 C4 H4B 109.5
H4A C4 H4B 109.5
C2 C4 H4C 109.5
H4A C4 H4C 109.5
H4B C4 H4C 109.5
N1 C1' C2' 159.9(6)
N1 C1' H1' 100.0
C2' C1' H1' 100.0
C1' C2' C4' 110.5(9)
C1' C2' C3' 108.1(7)
C4' C2' C3' 108.0(9)
C1' C2' H2' 110.1
C4' C2' H2' 110.1
C3' C2' H2' 110.1
C2' C3' H3'1 109.5
C2' C3' H3'2 109.5
H3'1 C3' H3'2 109.5
C2' C3' H3'3 109.5
H3'1 C3' H3'3 109.5
H3'2 C3' H3'3 109.5
C2' C4' H4'1 109.5
C2' C4' H4'2 109.5
H4'1 C4' H4'2 109.5
C2' C4' H4'3 109.5
H4'1 C4' H4'3 109.5
H4'2 C4' H4'3 109.5
C6 C5 C10 120.7(3)
C6 C5 N1 122.8(3)
C10 C5 N1 116.4(2)
C7 C6 C5 119.6(3)
C7 C6 H6 120.2
C5 C6 H6 120.2
C6 C7 C8 121.0(3)
C6 C7 H7 119.5
C8 C7 H7 119.5
C7 C8 C9 119.8(3)
C7 C8 H8 120.1
C9 C8 H8 120.1
C8 C9 C10 120.2(3)
C8 C9 H9 119.9
C10 C9 H9 119.9
C5 C10 C9 118.6(3)
C5 C10 P1 112.8(2)
C9 C10 P1 128.5(3)
C12 C11 C16 118.5(3)
C12 C11 P1 120.4(2)
C16 C11 P1 121.1(2)
C11 C12 C13 120.1(3)
C11 C12 H12 120.0
C13 C12 H12 120.0
C14 C13 C12 120.8(3)
C14 C13 H13 119.6
C12 C13 H13 119.6
C13 C14 C15 119.7(3)
C13 C14 H14 120.1
C15 C14 H14 120.1
C14 C15 C16 120.2(3)
C14 C15 H15 119.9
C16 C15 H15 119.9
C15 C16 C11 120.7(3)
C15 C16 H16 119.7
C11 C16 H16 119.7
C22 C17 C18 118.2(3)
C22 C17 P1 122.1(2)
C18 C17 P1 119.7(2)
C19 C18 C17 120.7(3)
C19 C18 H18 119.6
C17 C18 H18 119.6
C20 C19 C18 120.4(4)
C20 C19 H19 119.8
C18 C19 H19 119.8
C19 C20 C21 119.7(4)
C19 C20 H20 120.2
C21 C20 H20 120.2
C20 C21 C22 120.1(4)
C20 C21 H21 119.9
C22 C21 H21 119.9
C17 C22 C21 120.9(4)
C17 C22 H22 119.6
C21 C22 H22 119.6
C24 C23 C28 118.1(3)
C24 C23 P2 125.6(3)
C28 C23 P2 116.3(2)
C23 C24 C25 120.4(4)
C23 C24 H24 119.8
C25 C24 H24 119.8
C26 C25 C24 121.0(3)
C26 C25 H25 119.5
C24 C25 H25 119.5
C25 C26 C27 119.6(4)
C25 C26 H26 120.2
C27 C26 H26 120.2
C26 C27 C28 119.7(4)
C26 C27 H27 120.2
C28 C27 H27 120.2
C27 C28 C23 121.1(3)
C27 C28 H28 119.5
C23 C28 H28 119.5
C30 C29 C34 117.8(3)
C30 C29 P2 122.0(2)
C34 C29 P2 120.2(2)
C31 C30 C29 120.9(3)
C31 C30 H30 119.6
C29 C30 H30 119.6
C32 C31 C30 120.6(3)
C32 C31 H31 119.7
C30 C31 H31 119.7
C31 C32 C33 120.2(3)
C31 C32 H32 119.9
C33 C32 H32 119.9
C32 C33 C34 119.6(3)
C32 C33 H33 120.2
C34 C33 H33 120.2
C33 C34 C29 121.0(3)
C33 C34 H34 119.5
C29 C34 H34 119.5
C36 C35 C40 117.9(3)
C36 C35 P2 122.2(2)
C40 C35 P2 120.0(3)
C35 C36 C37 120.4(3)
C35 C36 H36 119.8
C37 C36 H36 119.8
C38 C37 C36 120.6(4)
C38 C37 H37 119.7
C36 C37 H37 119.7
C39 C38 C37 119.8(4)
C39 C38 H38 120.1
C37 C38 H38 120.1
C38 C39 C40 120.7(4)
C38 C39 H39 119.7
C40 C39 H39 119.7
C39 C40 C35 120.6(4)
C39 C40 H40 119.7
C35 C40 H40 119.7
C4S N2S C5S 121.9(4)
C4S N2S C6S 120.4(4)
C5S N2S C6S 117.5(4)
O2S C4S N2S 127.3(4)
O2S C4S H4S 116.4
N2S C4S H4S 116.4
N2S C5S H5S1 109.5
N2S C5S H5S2 109.5
H5S1 C5S H5S2 109.5
N2S C5S H5S3 109.5
H5S1 C5S H5S3 109.5
H5S2 C5S H5S3 109.5
N2S C6S H6S1 109.5
N2S C6S H6S2 109.5
H6S1 C6S H6S2 109.5
N2S C6S H6S3 109.5
H6S1 C6S H6S3 109.5
H6S2 C6S H6S3 109.5

loop_
_geom_bond_atom_site_label_1
_geom_bond_atom_site_label_2
_geom_bond_distance
Ru1 N1 2.087(2)
Ru1 O1S 2.189(2)
Ru1 P1 2.2403(10)
Ru1 P2 2.2909(11)
Ru1 Cl2 2.4293(10)
Ru1 Cl1 2.4802(10)
P1 C11 1.817(3)
P1 C10 1.826(3)
P1 C17 1.831(3)
P2 C35 1.839(3)
P2 C29 1.839(3)
P2 C23 1.849(3)
O1S C1S 1.241(3)
N1S C1S 1.321(4)
N1S C2S 1.445(5)
N1S C3S 1.460(4)
C1S H1S 0.9500
C2S H2S1 0.9800
C2S H2S2 0.9800
C2S H2S3 0.9800
C3S H3S1 0.9800
C3S H3S2 0.9800
C3S H3S3 0.9800
N1 C1' 1.285(4)
N1 C1 1.285(4)
N1 C5 1.442(4)
C1 C2 1.396(5)
C1 H1 0.9500
C2 C4 1.531(6)
C2 C3 1.610(6)
C2 H2 1.0000
C3 H3A 0.9800
C3 H3B 0.9800
C3 H3C 0.9800
C4 H4A 0.9800
C4 H4B 0.9800
C4 H4C 0.9800
C1' C2' 1.293(10)
C1' H1' 0.9500
C2' C4' 1.530(13)
C2' C3' 1.645(11)
C2' H2' 1.0000
C3' H3'1 0.9800
C3' H3'2 0.9800
C3' H3'3 0.9800
C4' H4'1 0.9800
C4' H4'2 0.9800
C4' H4'3 0.9800
C5 C6 1.383(4)
C5 C10 1.391(4)
C6 C7 1.369(5)
C6 H6 0.9500
C7 C8 1.374(5)
C7 H7 0.9500
C8 C9 1.382(5)
C8 H8 0.9500
C9 C10 1.398(4)
C9 H9 0.9500
C11 C12 1.379(4)
C11 C16 1.397(4)
C12 C13 1.382(5)
C12 H12 0.9500
C13 C14 1.366(5)
C13 H13 0.9500
C14 C15 1.370(5)
C14 H14 0.9500
C15 C16 1.372(5)
C15 H15 0.9500
C16 H16 0.9500
C17 C22 1.377(4)
C17 C18 1.384(4)
C18 C19 1.380(5)
C18 H18 0.9500
C19 C20 1.367(5)
C19 H19 0.9500
C20 C21 1.369(6)
C20 H20 0.9500
C21 C22 1.385(5)
C21 H21 0.9500
C22 H22 0.9500
C23 C24 1.384(4)
C23 C28 1.390(4)
C24 C25 1.385(5)
C24 H24 0.9500
C25 C26 1.366(6)
C25 H25 0.9500
C26 C27 1.376(5)
C26 H26 0.9500
C27 C28 1.389(4)
C27 H27 0.9500
C28 H28 0.9500
C29 C30 1.389(4)
C29 C34 1.389(4)
C30 C31 1.379(4)
C30 H30 0.9500
C31 C32 1.359(5)
C31 H31 0.9500
C32 C33 1.376(5)
C32 H32 0.9500
C33 C34 1.389(4)
C33 H33 0.9500
C34 H34 0.9500
C35 C36 1.387(4)
C35 C40 1.395(4)
C36 C37 1.389(5)
C36 H36 0.9500
C37 C38 1.365(6)
C37 H37 0.9500
C38 C39 1.361(6)
C38 H38 0.9500
C39 C40 1.380(5)
C39 H39 0.9500
C40 H40 0.9500
O2S C4S 1.205(5)
N2S C4S 1.310(5)
N2S C5S 1.433(5)
N2S C6S 1.443(5)
C4S H4S 0.9500
C5S H5S1 0.9800
C5S H5S2 0.9800
C5S H5S3 0.9800
C6S H6S1 0.9800
C6S H6S2 0.9800
C6S H6S3 0.9800

loop_
_geom_hbond_atom_site_label_D
_geom_hbond_atom_site_label_H
_geom_hbond_atom_site_label_A
_geom_hbond_distance_DH
_geom_hbond_distance_HA
_geom_hbond_distance_DA
_geom_hbond_angle_DHA
C1S H1S Cl2 0.95 2.69 3.175(3) 112.3
C1 H1 Cl1 0.95 2.66 3.352(4) 129.9
C2' H2' Cl1 1.00 2.95 3.517(11) 116.6
C12 H12 Cl2 0.95 2.72 3.451(3) 134.5
C28 H28 Cl1 0.95 2.66 3.529(3) 152.3
C34 H34 Cl2 0.95 2.49 3.383(4) 157.1

loop_
_geom_torsion_atom_site_label_1
_geom_torsion_atom_site_label_2
_geom_torsion_atom_site_label_3
_geom_torsion_atom_site_label_4
_geom_torsion
Ru1 O1S C1S N1S 179.2(2)
C2S N1S C1S O1S -1.0(5)
C3S N1S C1S O1S -179.3(3)
C5 N1 C1 C2 -4.5(6)
Ru1 N1 C1 C2 162.6(4)
N1 C1 C2 C4 115.5(5)
N1 C1 C2 C3 -127.8(5)
C5 N1 C1' C2' -165.1(16)
Ru1 N1 C1' C2' 2.0(18)
N1 C1' C2' C4' -121.6(16)
N1 C1' C2' C3' 120.5(15)
C1' N1 C5 C6 -45.7(4)
C1 N1 C5 C6 -45.7(4)
Ru1 N1 C5 C6 146.6(2)
C1' N1 C5 C10 137.4(3)
C1 N1 C5 C10 137.4(3)
Ru1 N1 C5 C10 -30.2(3)
C10 C5 C6 C7 -2.3(5)
N1 C5 C6 C7 -179.0(3)
C5 C6 C7 C8 -0.1(5)
C6 C7 C8 C9 1.4(5)
C7 C8 C9 C10 -0.4(5)
C6 C5 C10 C9 3.3(4)
N1 C5 C10 C9 -179.8(2)
C6 C5 C10 P1 -174.8(2)
N1 C5 C10 P1 2.1(3)
C8 C9 C10 C5 -2.0(4)
C8 C9 C10 P1 175.8(2)
C11 P1 C10 C5 159.5(2)
C17 P1 C10 C5 -95.1(2)
Ru1 P1 C10 C5 22.4(2)
C11 P1 C10 C9 -18.4(3)
C17 P1 C10 C9 87.0(3)
Ru1 P1 C10 C9 -155.5(3)
C10 P1 C11 C12 -121.7(3)
C17 P1 C11 C12 131.7(3)
Ru1 P1 C11 C12 -0.1(3)
C10 P1 C11 C16 60.1(3)
C17 P1 C11 C16 -46.5(3)
Ru1 P1 C11 C16 -178.3(2)
C16 C11 C12 C13 -0.6(5)
P1 C11 C12 C13 -178.9(3)
C11 C12 C13 C14 -0.7(6)
C12 C13 C14 C15 1.2(6)
C13 C14 C15 C16 -0.4(6)
C14 C15 C16 C11 -0.9(6)
C12 C11 C16 C15 1.4(5)
P1 C11 C16 C15 179.7(3)
C11 P1 C17 C22 129.5(3)
C10 P1 C17 C22 18.0(3)
Ru1 P1 C17 C22 -90.1(3)
C11 P1 C17 C18 -53.3(3)
C10 P1 C17 C18 -164.8(3)
Ru1 P1 C17 C18 87.1(3)
C22 C17 C18 C19 -1.4(5)
P1 C17 C18 C19 -178.7(3)
C17 C18 C19 C20 1.6(6)
C18 C19 C20 C21 -0.6(6)
C19 C20 C21 C22 -0.7(7)
C18 C17 C22 C21 0.1(5)
P1 C17 C22 C21 177.4(3)
C20 C21 C22 C17 0.9(6)
C35 P2 C23 C24 -4.3(3)
C29 P2 C23 C24 -107.2(3)
Ru1 P2 C23 C24 130.6(2)
C35 P2 C23 C28 175.5(2)
C29 P2 C23 C28 72.5(3)
Ru1 P2 C23 C28 -49.7(2)
C28 C23 C24 C25 1.7(5)
P2 C23 C24 C25 -178.5(3)
C23 C24 C25 C26 -1.3(5)
C24 C25 C26 C27 -0.5(6)
C25 C26 C27 C28 2.0(5)
C26 C27 C28 C23 -1.6(5)
C24 C23 C28 C27 -0.3(5)
P2 C23 C28 C27 179.9(2)
C35 P2 C29 C30 -82.1(3)
C23 P2 C29 C30 22.8(3)
Ru1 P2 C29 C30 143.9(2)
C35 P2 C29 C34 96.9(3)
C23 P2 C29 C34 -158.1(3)
Ru1 P2 C29 C34 -37.1(3)
C34 C29 C30 C31 0.2(5)
P2 C29 C30 C31 179.2(3)
C29 C30 C31 C32 0.9(5)
C30 C31 C32 C33 -1.3(6)
C31 C32 C33 C34 0.6(5)
C32 C33 C34 C29 0.4(5)
C30 C29 C34 C33 -0.8(5)
P2 C29 C34 C33 -179.9(3)
C29 P2 C35 C36 -18.0(3)
C23 P2 C35 C36 -120.3(3)
Ru1 P2 C35 C36 110.8(3)
C29 P2 C35 C40 162.7(3)
C23 P2 C35 C40 60.3(3)
Ru1 P2 C35 C40 -68.6(3)
C40 C35 C36 C37 -0.9(5)
P2 C35 C36 C37 179.7(3)
C35 C36 C37 C38 0.0(6)
C36 C37 C38 C39 0.1(6)
C37 C38 C39 C40 0.7(6)
C38 C39 C40 C35 -1.7(6)
C36 C35 C40 C39 1.7(5)
P2 C35 C40 C39 -178.9(3)
C5S N2S C4S O2S 177.2(5)
C6S N2S C4S O2S 1.7(7)
